data_4023775
loop_
_publ_author_name
'Shamim Ahmed'
'Luke A. Baker'
'Richard S. Grainger'
'Paolo Innocenti'
'Camilo E. Quevedo'

_publ_section_title
;
 Thermal Elimination of Diethyldithiocarbamates and Application
 in the Synthesis of (+-)-Ferrugine
;
_journal_name_full 'Journal of Organic Chemistry'
_journal_page_first 8116
_journal_page_last 8119
_journal_paper_doi 10.1021/jo801652x
_journal_volume 73
_journal_year 2008
_chemical_formula_moiety 'C15 H26 N2 O1 S2, 0.67(H2 O1)'
_chemical_formula_sum 'C15 H27.33 N2 O1.67 S2'
_chemical_formula_weight 326.51
_chemical_name_systematic
;
 ?
;
_space_group_IT_number 33
_symmetry_cell_setting orthorhombic
_symmetry_space_group_name_Hall 'P 2c -2n'
_symmetry_space_group_name_H-M 'P n a 21'
_atom_sites_solution_hydrogens geom
_atom_sites_solution_primary direct
_atom_sites_solution_secondary difmap
_audit_creation_method SHELXL-97
_cell_angle_alpha 90.00
_cell_angle_beta 90.00
_cell_angle_gamma 90.00
_cell_formula_units_Z 12
_cell_length_a 34.451(9)
_cell_length_b 19.752(5)
_cell_length_c 7.442(2)
_cell_measurement_reflns_used 4578
_cell_measurement_temperature 296(2)
_cell_measurement_theta_max 66.41
_cell_measurement_theta_min 2.57
_cell_volume 5064(2)
_computing_cell_refinement SAINTPLUS
_computing_data_collection SMART
_computing_data_reduction SAINTPLUS
_computing_structure_refinement SHELXTL
_computing_structure_solution SHELXTL
_diffrn_ambient_temperature 296(2)
_diffrn_measured_fraction_theta_full 0.989
_diffrn_measured_fraction_theta_max 0.989
_diffrn_measurement_device_type 'Bruker Smart 6000 CCD'
_diffrn_measurement_method 'CCD scans'
_diffrn_radiation_monochromator graphite
_diffrn_radiation_source 'fine-focus sealed tube'
_diffrn_radiation_type CuK\a
_diffrn_radiation_wavelength 1.54178
_diffrn_reflns_av_R_equivalents 0.0900
_diffrn_reflns_av_sigmaI/netI 0.1053
_diffrn_reflns_limit_h_max 38
_diffrn_reflns_limit_h_min -40
_diffrn_reflns_limit_k_max 23
_diffrn_reflns_limit_k_min -23
_diffrn_reflns_limit_l_max 8
_diffrn_reflns_limit_l_min -8
_diffrn_reflns_number 33166
_diffrn_reflns_theta_full 66.41
_diffrn_reflns_theta_max 66.41
_diffrn_reflns_theta_min 2.57
_exptl_absorpt_coefficient_mu 2.881
_exptl_absorpt_correction_T_max 0.4786
_exptl_absorpt_correction_T_min 0.3268
_exptl_absorpt_correction_type empirical
_exptl_absorpt_process_details Sadabs
_exptl_crystal_colour colourless
_exptl_crystal_density_diffrn 1.285
_exptl_crystal_density_method 'not measured'
_exptl_crystal_description block
_exptl_crystal_F_000 2120
_exptl_crystal_size_max 0.50
_exptl_crystal_size_mid 0.30
_exptl_crystal_size_min 0.30
_refine_diff_density_max 2.030
_refine_diff_density_min -0.615
_refine_diff_density_rms 0.199
_refine_ls_abs_structure_details 'Flack H D (1983), Acta Cryst. A39, 876-881'
_refine_ls_abs_structure_Flack 0.55(6)
_refine_ls_extinction_method none
_refine_ls_goodness_of_fit_ref 1.354
_refine_ls_hydrogen_treatment constr
_refine_ls_matrix_type full
_refine_ls_number_parameters 509
_refine_ls_number_reflns 8353
_refine_ls_number_restraints 226
_refine_ls_restrained_S_all 1.339
_refine_ls_R_factor_all 0.2111
_refine_ls_R_factor_gt 0.1498
_refine_ls_shift/su_max 0.002
_refine_ls_shift/su_mean 0.000
_refine_ls_structure_factor_coef Fsqd
_refine_ls_weighting_details 'calc w=1/[\s^2^(Fo^2^)+(0.2000P)^2^+0.0000P] where P=(Fo^2^+2Fc^2^)/3'
_refine_ls_weighting_scheme calc
_refine_ls_wR_factor_gt 0.3628
_refine_ls_wR_factor_ref 0.4202
_reflns_number_gt 4577
_reflns_number_total 8353
_reflns_threshold_expression >2sigma(I)
_cod_data_source_file jo801652x_si_001.cif
_cod_data_source_block compound_20
_cod_depositor_comments
;
The following automatic conversions were performed:
'_symmetry_cell_setting' value 'Orthorhombic' changed to 'orthorhombic'
according to '/home/saulius/struct/CIF-dictionaries/cif_core.dic'
dictionary named 'cif_core.dic' version 2.4.1 from 2010-06-29.

Automatic conversion script
Id: cif_fix_enum 1527 2010-12-29 10:47:43Z saulius 
;
_cod_database_code 4023775

loop_
_symmetry_equiv_pos_as_xyz
'x, y, z'
'-x, -y, z+1/2'
'-x+1/2, y+1/2, z+1/2'
'x+1/2, -y+1/2, z'

loop_
_atom_site_label
_atom_site_type_symbol
_atom_site_fract_x
_atom_site_fract_y
_atom_site_fract_z
_atom_site_U_iso_or_equiv
_atom_site_adp_type
_atom_site_occupancy
_atom_site_symmetry_multiplicity
_atom_site_calc_flag
_atom_site_refinement_flags
_atom_site_disorder_assembly
_atom_site_disorder_group
C1 C 0.0980(3) -0.1346(5) -0.1048(19) 0.062(4) Uani 1 1 d DU . .
H1 H 0.1029 -0.1592 -0.2169 0.074 Uiso 1 1 calc R . .
C2 C 0.0878(4) -0.1857(7) 0.044(2) 0.105(7) Uani 1 1 d DU . .
H2A H 0.0814 -0.1605 0.1522 0.126 Uiso 1 1 calc R . .
H2B H 0.0647 -0.2102 0.0081 0.126 Uiso 1 1 calc R . .
C3 C 0.1188(4) -0.2367(6) 0.091(2) 0.077(5) Uani 1 1 d DU . .
H3A H 0.1349 -0.2441 -0.0138 0.093 Uiso 1 1 calc R . .
H3B H 0.1063 -0.2794 0.1198 0.093 Uiso 1 1 calc R . .
C4 C 0.1454(4) -0.2173(7) 0.249(2) 0.099(6) Uani 1 1 d DU . .
H4A H 0.1636 -0.2542 0.2681 0.118 Uiso 1 1 calc R . .
H4B H 0.1294 -0.2142 0.3564 0.118 Uiso 1 1 calc R . .
C5 C 0.1690(3) -0.1508(8) 0.2336(13) 0.073(4) Uani 1 1 d DU . .
H5 H 0.1871 -0.1514 0.3355 0.087 Uiso 1 1 calc R . .
C6 C 0.1948(3) -0.1437(8) 0.0656(12) 0.069(4) Uani 1 1 d DU . .
H6A H 0.2080 -0.1863 0.0443 0.083 Uiso 1 1 calc R . .
H6B H 0.2144 -0.1095 0.0884 0.083 Uiso 1 1 calc R . .
C7 C 0.1720(3) -0.1240(5) -0.1051(12) 0.042(3) Uani 1 1 d DU . .
H7A H 0.1877 -0.0934 -0.1771 0.051 Uiso 1 1 calc R . .
H7B H 0.1671 -0.1643 -0.1759 0.051 Uiso 1 1 calc R . .
C8 C 0.1336(3) -0.0899(5) -0.0603(13) 0.038(3) Uani 1 1 d DU . .
H8 H 0.1319 -0.0523 -0.1458 0.045 Uiso 1 1 calc R . .
C9 C 0.1292(3) -0.0572(6) 0.1181(14) 0.035(3) Uani 1 1 d U . .
C10 C 0.1345(4) -0.0682(9) 0.433(2) 0.089(5) Uani 1 1 d U . .
H10A H 0.1464 -0.0964 0.5226 0.133 Uiso 1 1 calc R . .
H10B H 0.1068 -0.0705 0.4457 0.133 Uiso 1 1 calc R . .
H10C H 0.1429 -0.0223 0.4492 0.133 Uiso 1 1 calc R . .
C11 C 0.0278(5) -0.1216(9) -0.2879(19) 0.095(6) Uani 1 1 d U . .
C12 C -0.0375(8) -0.1157(15) -0.458(2) 0.28(2) Uiso 1 1 d D . .
H12A H -0.0230 -0.1338 -0.5585 0.337 Uiso 1 1 calc R . .
H12B H -0.0518 -0.0762 -0.4975 0.337 Uiso 1 1 calc R . .
C13 C -0.0652(6) -0.1695(12) -0.379(4) 0.171(12) Uiso 1 1 d D . .
H13A H -0.0830 -0.1839 -0.4708 0.256 Uiso 1 1 calc R . .
H13B H -0.0793 -0.1505 -0.2805 0.256 Uiso 1 1 calc R . .
H13C H -0.0504 -0.2077 -0.3385 0.256 Uiso 1 1 calc R . .
C14 C -0.0234(5) -0.0439(8) -0.194(2) 0.087(5) Uiso 1 1 d . . .
H14A H -0.0433 -0.0192 -0.2589 0.104 Uiso 1 1 calc R . .
H14B H -0.0021 -0.0131 -0.1712 0.104 Uiso 1 1 calc R . .
C15 C -0.0394(6) -0.0672(9) -0.021(3) 0.123(7) Uiso 1 1 d . . .
H15A H -0.0497 -0.0292 0.0435 0.184 Uiso 1 1 calc R . .
H15B H -0.0192 -0.0881 0.0481 0.184 Uiso 1 1 calc R . .
H15C H -0.0597 -0.0994 -0.0430 0.184 Uiso 1 1 calc R . .
C16 C -0.0685(2) -0.3667(4) 0.3435(13) 0.042(3) Uani 1 1 d DU . .
H16 H -0.0632 -0.3410 0.4534 0.051 Uiso 1 1 calc R . .
C17 C -0.0795(3) -0.3150(6) 0.1965(18) 0.070(4) Uani 1 1 d DU . .
H17A H -0.1001 -0.2868 0.2440 0.084 Uiso 1 1 calc R . .
H17B H -0.0903 -0.3400 0.0961 0.084 Uiso 1 1 calc R . .
C18 C -0.0478(5) -0.2675(7) 0.121(3) 0.158(13) Uani 1 1 d DU . .
H18A H -0.0607 -0.2257 0.0881 0.189 Uiso 1 1 calc R . .
H18B H -0.0308 -0.2566 0.2212 0.189 Uiso 1 1 calc R . .
C19 C -0.0245(4) -0.2839(7) -0.018(3) 0.109(7) Uani 1 1 d DU . .
H19A H -0.0070 -0.2462 -0.0386 0.130 Uiso 1 1 calc R . .
H19B H -0.0406 -0.2884 -0.1239 0.130 Uiso 1 1 calc R . .
C20 C 0.0003(4) -0.3488(8) -0.001(3) 0.164(13) Uani 1 1 d DU . .
H20 H 0.0175 -0.3487 -0.1062 0.196 Uiso 1 1 calc R . .
C21 C 0.0249(5) -0.3589(9) 0.149(2) 0.124(10) Uani 1 1 d DU . .
H21A H 0.0415 -0.3194 0.1606 0.149 Uiso 1 1 calc R . .
H21B H 0.0417 -0.3972 0.1230 0.149 Uiso 1 1 calc R . .
C22 C 0.0055(3) -0.3717(7) 0.332(2) 0.081(5) Uani 1 1 d DU . .
H22A H 0.0000 -0.3287 0.3902 0.097 Uiso 1 1 calc R . .
H22B H 0.0230 -0.3971 0.4089 0.097 Uiso 1 1 calc R . .
C23 C -0.0327(2) -0.4116(5) 0.3074(14) 0.054(4) Uani 1 1 d DU . .
H23 H -0.0329 -0.4483 0.3959 0.064 Uiso 1 1 calc R . .
C24 C -0.0383(3) -0.4436(6) 0.1198(11) 0.034(3) Uani 1 1 d DU . .
C25 C -0.0273(7) -0.4338(9) -0.209(2) 0.131(8) Uani 1 1 d U . .
H25A H -0.0146 -0.4015 -0.2852 0.196 Uiso 1 1 calc R . .
H25B H -0.0541 -0.4374 -0.2420 0.196 Uiso 1 1 calc R . .
H25C H -0.0150 -0.4772 -0.2212 0.196 Uiso 1 1 calc R . .
C26 C -0.1412(4) -0.3738(6) 0.5368(19) 0.060(3) Uani 1 1 d U . .
C27 C -0.1899(4) -0.4601(6) 0.4729(16) 0.063(3) Uiso 1 1 d D . .
H27A H -0.2090 -0.4832 0.5463 0.076 Uiso 1 1 calc R . .
H27B H -0.1689 -0.4916 0.4490 0.076 Uiso 1 1 calc R . .
C28 C -0.2087(5) -0.4387(9) 0.2941(19) 0.103(6) Uiso 1 1 d D . .
H28A H -0.2170 -0.4782 0.2297 0.155 Uiso 1 1 calc R . .
H28B H -0.1901 -0.4142 0.2232 0.155 Uiso 1 1 calc R . .
H28C H -0.2307 -0.4102 0.3179 0.155 Uiso 1 1 calc R . .
C29 C -0.2010(4) -0.3852(7) 0.7315(15) 0.090(5) Uiso 1 1 d D . .
H29A H -0.1859 -0.3650 0.8275 0.108 Uiso 1 1 calc R . .
H29B H -0.2139 -0.4253 0.7770 0.108 Uiso 1 1 calc R . .
C30 C -0.2309(5) -0.3341(10) 0.656(3) 0.140(9) Uiso 1 1 d D . .
H30A H -0.2477 -0.3194 0.7514 0.210 Uiso 1 1 calc R . .
H30B H -0.2459 -0.3554 0.5638 0.210 Uiso 1 1 calc R . .
H30C H -0.2175 -0.2957 0.6073 0.210 Uiso 1 1 calc R . .
C31 C 0.2345(2) 0.1341(4) -0.1269(13) 0.032(2) Uani 1 1 d DU . .
H31 H 0.2292 0.1574 -0.0133 0.039 Uiso 1 1 calc R . .
C32 C 0.2441(3) 0.1882(5) -0.2681(17) 0.051(3) Uani 1 1 d DU . .
H32A H 0.2540 0.1655 -0.3742 0.061 Uiso 1 1 calc R . .
H32B H 0.2648 0.2164 -0.2213 0.061 Uiso 1 1 calc R . .
C33 C 0.2105(4) 0.2346(5) -0.326(2) 0.084(6) Uani 1 1 d DU . .
H33A H 0.1936 0.2403 -0.2229 0.101 Uiso 1 1 calc R . .
H33B H 0.2215 0.2787 -0.3529 0.101 Uiso 1 1 calc R . .
C34 C 0.1860(4) 0.2148(7) -0.480(2) 0.090(6) Uani 1 1 d U . .
H34A H 0.2024 0.2150 -0.5856 0.108 Uiso 1 1 calc R . .
H34B H 0.1668 0.2502 -0.4961 0.108 Uiso 1 1 calc R . .
C35 C 0.1644(4) 0.1479(7) -0.478(3) 0.088(6) Uani 1 1 d U . .
H35 H 0.1475 0.1474 -0.5833 0.105 Uiso 1 1 calc R . .
C36 C 0.1399(4) 0.1387(10) -0.321(2) 0.120(7) Uani 1 1 d DU . .
H36A H 0.1219 0.1021 -0.3455 0.144 Uiso 1 1 calc R . .
H36B H 0.1247 0.1795 -0.3040 0.144 Uiso 1 1 calc R . .
C37 C 0.1612(4) 0.1229(8) -0.144(2) 0.092(6) Uani 1 1 d DU . .
H37A H 0.1657 0.1651 -0.0808 0.111 Uiso 1 1 calc R . .
H37B H 0.1444 0.0953 -0.0696 0.111 Uiso 1 1 calc R . .
C38 C 0.1998(3) 0.0865(5) -0.1657(12) 0.039(3) Uani 1 1 d DU . .
H38 H 0.2006 0.0496 -0.0779 0.046 Uiso 1 1 calc R . .
C39 C 0.2041(3) 0.0552(6) -0.3542(11) 0.035(3) Uani 1 1 d DU . .
C40 C 0.1960(7) 0.0697(10) -0.679(2) 0.140(9) Uani 1 1 d U . .
H40A H 0.1816 0.1007 -0.7531 0.211 Uiso 1 1 calc R . .
H40B H 0.1868 0.0245 -0.6993 0.211 Uiso 1 1 calc R . .
H40C H 0.2230 0.0723 -0.7101 0.211 Uiso 1 1 calc R . .
C41 C 0.3075(3) 0.1263(6) 0.0582(18) 0.051(3) Uani 1 1 d U . .
C42 C 0.3567(4) 0.0427(6) -0.0260(16) 0.071(4) Uiso 1 1 d D . .
H42A H 0.3358 0.0104 -0.0448 0.086 Uiso 1 1 calc R . .
H42B H 0.3767 0.0204 0.0435 0.086 Uiso 1 1 calc R . .
C43 C 0.3736(5) 0.0629(8) -0.2098(18) 0.093(5) Uiso 1 1 d D . .
H43A H 0.3810 0.0229 -0.2745 0.139 Uiso 1 1 calc R . .
H43B H 0.3959 0.0912 -0.1922 0.139 Uiso 1 1 calc R . .
H43C H 0.3544 0.0873 -0.2772 0.139 Uiso 1 1 calc R . .
C44 C 0.3686(4) 0.1154(7) 0.231(2) 0.087(4) Uiso 1 1 d D . .
H44A H 0.3817 0.0747 0.2726 0.104 Uiso 1 1 calc R . .
H44B H 0.3541 0.1345 0.3307 0.104 Uiso 1 1 calc R . .
C45 C 0.3984(5) 0.1670(10) 0.160(3) 0.150(9) Uiso 1 1 d D . .
H45A H 0.4157 0.1800 0.2547 0.225 Uiso 1 1 calc R . .
H45B H 0.3850 0.2062 0.1154 0.225 Uiso 1 1 calc R . .
H45C H 0.4131 0.1468 0.0637 0.225 Uiso 1 1 calc R . .
N1 N 0.1453(3) -0.0911(6) 0.2594(15) 0.064(3) Uani 1 1 d . . .
N2 N -0.0101(3) -0.0975(7) -0.3015(16) 0.095(5) Uani 1 1 d D . .
N3 N -0.0244(3) -0.4111(6) -0.0198(15) 0.064(3) Uani 1 1 d . . .
N4 N -0.1750(3) -0.4027(6) 0.5697(18) 0.087(4) Uani 1 1 d D . .
N5 N 0.1910(3) 0.0874(5) -0.4926(13) 0.054(3) Uani 1 1 d . . .
N6 N 0.3418(3) 0.0992(7) 0.076(2) 0.092(5) Uani 1 1 d D . .
O1 O 0.1096(2) -0.0042(4) 0.1440(11) 0.046(2) Uani 1 1 d . . .
O2 O -0.0571(2) -0.4968(5) 0.1216(12) 0.052(3) Uani 1 1 d . . .
O3 O 0.2239(2) 0.0021(4) -0.3559(11) 0.047(2) Uani 1 1 d . . .
O4 O -0.1107(3) -0.4177(4) -0.1429(16) 0.045(3) Uani 0.70 1 d P . .
O5 O 0.0474(10) -0.0932(16) -0.558(8) 0.30(3) Uani 0.60 1 d P . .
O6 O 0.2776(3) 0.0789(4) -0.6254(13) 0.032(2) Uani 0.70 1 d P . .
S1 S -0.12569(12) -0.3043(2) 0.6384(7) 0.0873(16) Uani 1 1 d . . .
S2 S -0.11129(10) -0.42040(17) 0.3890(6) 0.0658(11) Uani 1 1 d . . .
S3 S 0.04148(12) -0.1935(3) -0.3959(7) 0.0931(18) Uani 1 1 d . . .
S4 S 0.05614(8) -0.07999(14) -0.1341(5) 0.0443(8) Uani 1 1 d . . .
S5 S 0.29222(11) 0.1954(2) 0.1674(6) 0.0778(13) Uani 1 1 d . . .
S6 S 0.27792(9) 0.08157(17) -0.0944(5) 0.0601(11) Uani 1 1 d . . .

loop_
_atom_site_aniso_label
_atom_site_aniso_U_11
_atom_site_aniso_U_22
_atom_site_aniso_U_33
_atom_site_aniso_U_23
_atom_site_aniso_U_13
_atom_site_aniso_U_12
C1 0.054(8) 0.055(7) 0.078(10) -0.002(7) -0.014(7) 0.010(6)
C2 0.061(10) 0.056(9) 0.20(2) 0.010(13) -0.007(13) -0.021(8)
C3 0.060(9) 0.041(8) 0.130(14) 0.044(8) 0.026(9) -0.001(7)
C4 0.082(12) 0.072(10) 0.142(18) 0.052(11) 0.023(12) 0.001(9)
C5 0.050(8) 0.113(11) 0.055(8) -0.014(8) -0.049(7) 0.021(8)
C6 0.039(7) 0.136(12) 0.032(6) 0.002(8) -0.011(5) 0.013(7)
C7 0.047(7) 0.054(6) 0.025(5) 0.005(5) -0.004(5) -0.017(5)
C8 0.053(7) 0.040(6) 0.021(5) 0.006(5) 0.001(5) 0.000(5)
C9 0.021(7) 0.039(7) 0.046(7) 0.005(5) -0.003(4) -0.009(5)
C10 0.058(9) 0.161(16) 0.047(9) 0.009(9) -0.028(7) -0.021(9)
C11 0.109(13) 0.143(14) 0.034(8) -0.014(9) 0.001(8) 0.074(11)
C16 0.036(6) 0.040(5) 0.052(7) 0.001(5) 0.001(5) 0.003(4)
C17 0.038(7) 0.065(8) 0.106(11) 0.041(8) 0.035(7) 0.015(6)
C18 0.17(2) 0.035(9) 0.27(3) 0.014(11) 0.15(2) 0.013(10)
C19 0.076(10) 0.112(12) 0.138(15) 0.088(12) 0.058(11) -0.008(9)
C20 0.035(8) 0.192(19) 0.26(3) 0.21(2) -0.035(12) -0.014(10)
C21 0.061(11) 0.100(13) 0.21(3) 0.083(14) -0.054(13) -0.024(10)
C22 0.050(8) 0.098(10) 0.095(12) 0.031(9) -0.034(8) -0.034(7)
C23 0.029(6) 0.028(5) 0.103(11) -0.023(6) -0.023(6) 0.006(4)
C24 0.012(6) 0.042(8) 0.047(8) 0.002(5) 0.003(4) 0.003(5)
C25 0.22(2) 0.119(14) 0.053(10) 0.003(10) -0.021(13) 0.060(14)
C26 0.047(7) 0.071(8) 0.061(9) -0.015(6) 0.019(6) 0.023(6)
C31 0.025(5) 0.037(5) 0.035(5) -0.006(4) 0.005(4) -0.008(4)
C32 0.031(6) 0.052(6) 0.070(8) 0.044(6) -0.025(5) -0.020(5)
C33 0.090(11) 0.029(7) 0.133(13) -0.012(8) -0.084(10) 0.009(7)
C34 0.083(11) 0.097(11) 0.092(13) 0.030(9) -0.060(10) 0.016(9)
C35 0.049(8) 0.084(10) 0.130(15) 0.084(10) 0.008(9) -0.006(7)
C36 0.033(9) 0.124(14) 0.20(2) -0.034(16) 0.007(12) 0.048(10)
C37 0.035(7) 0.090(10) 0.152(17) -0.044(11) 0.006(9) 0.031(7)
C38 0.034(6) 0.037(5) 0.045(7) -0.006(5) 0.008(5) -0.011(4)
C39 0.027(7) 0.055(8) 0.024(6) -0.012(5) 0.001(4) -0.009(6)
C40 0.21(2) 0.170(18) 0.040(9) -0.045(11) 0.071(12) -0.044(16)
C41 0.034(6) 0.062(7) 0.057(7) -0.025(6) -0.008(6) -0.012(5)
N1 0.057(7) 0.081(8) 0.054(8) 0.036(6) -0.012(6) -0.010(6)
N2 0.094(10) 0.122(10) 0.068(8) -0.060(8) -0.060(8) 0.031(8)
N3 0.057(7) 0.090(8) 0.045(6) 0.000(6) 0.027(5) 0.017(6)
N4 0.021(6) 0.111(10) 0.130(11) -0.052(9) 0.017(7) -0.008(6)
N5 0.055(6) 0.063(6) 0.043(6) -0.026(5) -0.025(5) 0.006(5)
N6 0.033(7) 0.117(10) 0.128(11) -0.070(9) -0.039(7) 0.016(7)
O1 0.047(5) 0.041(5) 0.050(5) 0.003(4) 0.011(4) -0.004(4)
O2 0.034(5) 0.055(6) 0.068(7) -0.029(4) 0.005(4) -0.004(4)
O3 0.037(5) 0.040(5) 0.064(6) -0.022(4) -0.009(4) 0.007(4)
O4 0.041(6) 0.039(5) 0.057(7) 0.025(5) -0.016(6) 0.020(4)
O5 0.25(4) 0.22(3) 0.42(7) -0.12(4) -0.13(4) 0.21(3)
O6 0.039(6) 0.028(4) 0.028(5) 0.006(4) 0.012(5) -0.003(4)
S1 0.052(3) 0.099(3) 0.111(4) -0.049(3) 0.016(2) -0.001(2)
S2 0.062(2) 0.0606(19) 0.075(3) -0.019(2) 0.029(2) -0.0164(16)
S3 0.048(2) 0.119(4) 0.113(4) -0.073(3) -0.015(2) 0.007(2)
S4 0.0348(16) 0.0479(16) 0.0501(19) -0.0051(15) -0.0141(14) -0.0019(12)
S5 0.048(2) 0.105(3) 0.080(3) -0.045(2) -0.0068(19) 0.002(2)
S6 0.055(2) 0.065(2) 0.061(2) -0.0150(18) -0.0214(18) 0.0197(16)

loop_
_atom_type_symbol
_atom_type_description
_atom_type_scat_dispersion_real
_atom_type_scat_dispersion_imag
_atom_type_scat_source
C C 0.0181 0.0091 'International Tables Vol C Tables 4.2.6.8 and 6.1.1.4'
H H 0.0000 0.0000 'International Tables Vol C Tables 4.2.6.8 and 6.1.1.4'
N N 0.0311 0.0180 'International Tables Vol C Tables 4.2.6.8 and 6.1.1.4'
O O 0.0492 0.0322 'International Tables Vol C Tables 4.2.6.8 and 6.1.1.4'
S S 0.3331 0.5567 'International Tables Vol C Tables 4.2.6.8 and 6.1.1.4'

loop_
_geom_angle_atom_site_label_1
_geom_angle_atom_site_label_2
_geom_angle_atom_site_label_3
_geom_angle
_geom_angle_site_symmetry_1
_geom_angle_site_symmetry_3
_geom_angle_publ_flag
C2 C1 C8 113.6(10) . . ?
C2 C1 S4 107.1(9) . . ?
C8 C1 S4 108.4(7) . . ?
C3 C2 C1 116.3(12) . . ?
C2 C3 C4 115.5(14) . . ?
C3 C4 C5 117.8(11) . . ?
N1 C5 C6 111.0(12) . . ?
N1 C5 C4 112.5(10) . . ?
C6 C5 C4 116.2(12) . . ?
C5 C6 C7 113.6(8) . . ?
C8 C7 C6 111.9(9) . . ?
C9 C8 C7 118.5(9) . . ?
C9 C8 C1 111.0(10) . . ?
C7 C8 C1 112.9(9) . . ?
O1 C9 N1 120.5(10) . . ?
O1 C9 C8 123.5(10) . . ?
N1 C9 C8 115.8(11) . . ?
N2 C11 S3 120.8(13) . . ?
N2 C11 S4 114.7(10) . . ?
S3 C11 S4 123.9(9) . . ?
N2 C12 C13 104.7(4) . . ?
N2 C14 C15 112.6(14) . . ?
C23 C16 C17 116.9(8) . . ?
C23 C16 S2 109.9(6) . . ?
C17 C16 S2 108.4(6) . . ?
C16 C17 C18 119.0(12) . . ?
C19 C18 C17 123.5(15) . . ?
C18 C19 C20 117.9(15) . . ?
C21 C20 N3 107.2(11) . . ?
C21 C20 C19 121(2) . . ?
N3 C20 C19 111.0(11) . . ?
C20 C21 C22 117.4(13) . . ?
C21 C22 C23 110.4(11) . . ?
C16 C23 C22 111.6(9) . . ?
C16 C23 C24 107.0(8) . . ?
C22 C23 C24 115.1(10) . . ?
O2 C24 N3 128.1(10) . . ?
O2 C24 C23 113.8(9) . . ?
N3 C24 C23 118.0(11) . . ?
N4 C26 S1 124.0(9) . . ?
N4 C26 S2 113.9(9) . . ?
S1 C26 S2 121.8(8) . . ?
N4 C27 C28 111.5(12) . . ?
N4 C29 C30 104.6(4) . . ?
C32 C31 C38 117.5(8) . . ?
C32 C31 S6 108.0(6) . . ?
C38 C31 S6 108.1(6) . . ?
C31 C32 C33 116.4(10) . . ?
C34 C33 C32 119.3(11) . . ?
C33 C34 C35 120.3(13) . . ?
C36 C35 N5 108.2(11) . . ?
C36 C35 C34 113.7(18) . . ?
N5 C35 C34 113.2(11) . . ?
C35 C36 C37 115.7(13) . . ?
C38 C37 C36 115.0(11) . . ?
C37 C38 C39 111.7(10) . . ?
C37 C38 C31 111.7(9) . . ?
C39 C38 C31 109.8(8) . . ?
O3 C39 N5 126.5(8) . . ?
O3 C39 C38 113.4(9) . . ?
N5 C39 C38 119.7(10) . . ?
N6 C41 S5 124.7(8) . . ?
N6 C41 S6 112.6(8) . . ?
S5 C41 S6 122.7(7) . . ?
N6 C42 C43 113.7(12) . . ?
N6 C44 C45 106.3(10) . . ?
C9 N1 C10 116.1(12) . . ?
C9 N1 C5 121.8(11) . . ?
C10 N1 C5 121.9(11) . . ?
C11 N2 C14 121.5(12) . . ?
C11 N2 C12 123.3(19) . . ?
C14 N2 C12 114.0(19) . . ?
C24 N3 C25 125.4(14) . . ?
C24 N3 C20 122.3(13) . . ?
C25 N3 C20 112.0(14) . . ?
C26 N4 C27 124.3(10) . . ?
C26 N4 C29 124.1(12) . . ?
C27 N4 C29 111.1(11) . . ?
C39 N5 C40 127.4(13) . . ?
C39 N5 C35 122.9(11) . . ?
C40 N5 C35 109.6(14) . . ?
C41 N6 C42 125.7(10) . . ?
C41 N6 C44 123.0(12) . . ?
C42 N6 C44 110.4(11) . . ?
C26 S2 C16 106.3(6) . . ?
C11 S4 C1 104.4(6) . . ?
C41 S6 C31 105.8(5) . . ?

loop_
_geom_bond_atom_site_label_1
_geom_bond_atom_site_label_2
_geom_bond_distance
_geom_bond_site_symmetry_2
_geom_bond_publ_flag
C1 C2 1.541(5) . ?
C1 C8 1.547(5) . ?
C1 S4 1.815(12) . ?
C2 C3 1.510(19) . ?
C3 C4 1.537(5) . ?
C4 C5 1.550(18) . ?
C5 N1 1.449(17) . ?
C5 C6 1.540(5) . ?
C6 C7 1.542(5) . ?
C7 C8 1.522(14) . ?
C8 C9 1.484(14) . ?
C9 O1 1.261(13) . ?
C9 N1 1.364(14) . ?
C10 N1 1.42(2) . ?
C11 N2 1.393(18) . ?
C11 S3 1.699(15) . ?
C11 S4 1.715(18) . ?
C12 N2 1.539(4) . ?
C12 C13 1.542(5) . ?
C14 N2 1.403(18) . ?
C14 C15 1.47(3) . ?
C16 C23 1.543(5) . ?
C16 C17 1.544(5) . ?
C16 S2 1.846(10) . ?
C17 C18 1.546(5) . ?
C18 C19 1.35(2) . ?
C19 C20 1.545(5) . ?
C20 C21 1.42(2) . ?
C20 N3 1.50(2) . ?
C21 C22 1.541(5) . ?
C22 C23 1.545(5) . ?
C23 C24 1.545(5) . ?
C24 O2 1.234(13) . ?
C24 N3 1.313(14) . ?
C25 N3 1.48(2) . ?
C26 N4 1.319(16) . ?
C26 S1 1.656(13) . ?
C26 S2 1.767(11) . ?
C27 N4 1.439(16) . ?
C27 C28 1.539(5) . ?
C29 N4 1.541(5) . ?
C29 C30 1.546(5) . ?
C31 C32 1.534(12) . ?
C31 C38 1.549(5) . ?
C31 S6 1.836(9) . ?
C32 C33 1.537(5) . ?
C33 C34 1.474(17) . ?
C34 C35 1.515(19) . ?
C35 C36 1.45(2) . ?
C35 N5 1.508(17) . ?
C36 C37 1.539(5) . ?
C37 C38 1.519(14) . ?
C38 C39 1.540(5) . ?
C39 O3 1.252(14) . ?
C39 N5 1.292(14) . ?
C40 N5 1.444(17) . ?
C41 N6 1.306(15) . ?
C41 S5 1.673(12) . ?
C41 S6 1.763(11) . ?
C42 N6 1.444(16) . ?
C42 C43 1.539(5) . ?
C44 N6 1.512(19) . ?
C44 C45 1.541(5) . ?
